data_4109865
loop_
_publ_author_name
'Andrew B. Jackson'
'Cynthia K. Schauer'
'Peter S. White'
'Joseph L. Templeton'

_publ_section_title
;
 Tungsten(II) Monocarbonyl Bis(acetylacetonate): A Fourteen-Electron
 Docking Site for \h2Four-Electron Donor Ligands
;
_journal_name_full 'Journal of the American Chemical Society'
_journal_page_first 10628
_journal_page_last 10629
_journal_paper_doi 10.1021/ja0728270
_journal_volume 129
_journal_year 2007
_chemical_formula_moiety 'C18 H18 Cl2 O6 W'
_chemical_formula_sum 'C18 H18 Cl2 O6 W'
_chemical_formula_weight 585.07
_chemical_name_systematic
;

 ?

;
_space_group_IT_number 19
_symmetry_cell_setting orthorhombic
_symmetry_space_group_name_Hall 'P 2ac 2ab'
_symmetry_space_group_name_H-M 'P 21 21 21'
_atom_sites_solution_hydrogens geom
_atom_sites_solution_primary direct
_atom_sites_solution_secondary difmap
_audit_creation_method SHELXL-97
_cell_angle_alpha 90.00
_cell_angle_beta 90.00
_cell_angle_gamma 90.00
_cell_formula_units_Z 4
_cell_length_a 7.7644(4)
_cell_length_b 8.5412(4)
_cell_length_c 29.7831(13)
_cell_measurement_reflns_used 9915
_cell_measurement_temperature 100(2)
_cell_measurement_theta_max 33.08
_cell_measurement_theta_min 2.71
_cell_volume 1975.13(16)
_computing_cell_refinement 'Bruker APEX2'
_computing_data_collection 'Bruker APEX2'
_computing_data_reduction 'Bruker SAINT'
_computing_molecular_graphics 'Bruker SHELXTL'
_computing_publication_material 'Bruker SHELXTL'
_computing_structure_refinement 'SHELXL-97 (Sheldrick, 1997)'
_computing_structure_solution 'SHELXS-97 (Sheldrick, 1990)'
_diffrn_ambient_temperature 100(2)
_diffrn_measured_fraction_theta_full 0.992
_diffrn_measured_fraction_theta_max 0.992
_diffrn_measurement_device_type 'CCD area detector'
_diffrn_measurement_method 'phi and omega scans'
_diffrn_radiation_monochromator graphite
_diffrn_radiation_source 'fine-focus sealed tube'
_diffrn_radiation_type MoK\a
_diffrn_radiation_wavelength 0.71073
_diffrn_reflns_av_R_equivalents 0.0389
_diffrn_reflns_av_sigmaI/netI 0.0302
_diffrn_reflns_limit_h_max 10
_diffrn_reflns_limit_h_min -10
_diffrn_reflns_limit_k_max 12
_diffrn_reflns_limit_k_min -12
_diffrn_reflns_limit_l_max 41
_diffrn_reflns_limit_l_min -41
_diffrn_reflns_number 27144
_diffrn_reflns_theta_full 30.00
_diffrn_reflns_theta_max 30.00
_diffrn_reflns_theta_min 4.75
_exptl_absorpt_coefficient_mu 6.150
_exptl_absorpt_correction_T_max 0.8869
_exptl_absorpt_correction_T_min 0.5783
_exptl_absorpt_correction_type multi-scan
_exptl_absorpt_process_details SADABS
_exptl_crystal_colour clear
_exptl_crystal_density_diffrn 1.968
_exptl_crystal_description plate
_exptl_crystal_F_000 1128
_exptl_crystal_size_max 0.10
_exptl_crystal_size_mid 0.10
_exptl_crystal_size_min 0.02
_refine_diff_density_max 0.977
_refine_diff_density_min -0.860
_refine_diff_density_rms 0.098
_refine_ls_abs_structure_details 'Flack H D (1983), Acta Cryst. A39, 876-881'
_refine_ls_abs_structure_Flack 0.003(6)
_refine_ls_extinction_coef 0.00063(12)
_refine_ls_extinction_expression Fc^*^=kFc[1+0.001xFc^2^\l^3^/sin(2\q)]^-1/4^
_refine_ls_extinction_method SHELXL
_refine_ls_goodness_of_fit_ref 1.039
_refine_ls_hydrogen_treatment mixed
_refine_ls_matrix_type full
_refine_ls_number_parameters 249
_refine_ls_number_reflns 5721
_refine_ls_number_restraints 0
_refine_ls_restrained_S_all 1.039
_refine_ls_R_factor_all 0.0250
_refine_ls_R_factor_gt 0.0219
_refine_ls_shift/su_max 0.007
_refine_ls_shift/su_mean 0.000
_refine_ls_structure_factor_coef Fsqd
_refine_ls_weighting_details 'calc w=1/[\s^2^(Fo^2^)+(0.0153P)^2^+1.0429P] where P=(Fo^2^+2Fc^2^)/3'
_refine_ls_weighting_scheme calc
_refine_ls_wR_factor_gt 0.0423
_refine_ls_wR_factor_ref 0.0433
_reflns_number_gt 5341
_reflns_number_total 5721
_reflns_threshold_expression >2sigma(I)
_cod_data_source_file ja0728270si20070419_040644.cif
_cod_data_source_block c06110
_cod_database_code 4109865

loop_
_symmetry_equiv_pos_as_xyz
'x, y, z'
'-x+1/2, -y, z+1/2'
'-x, y+1/2, -z+1/2'
'x+1/2, -y+1/2, -z'

loop_
_atom_site_label
_atom_site_type_symbol
_atom_site_fract_x
_atom_site_fract_y
_atom_site_fract_z
_atom_site_U_iso_or_equiv
_atom_site_adp_type
_atom_site_occupancy
_atom_site_symmetry_multiplicity
_atom_site_calc_flag
_atom_site_refinement_flags
W1 W 0.363224(12) 0.996835(17) 0.892534(3) 0.01321(4) Uani 1 1 d .
Cl1 Cl 0.40159(11) 0.84692(10) 0.76661(3) 0.02443(18) Uani 1 1 d .
Cl2 Cl 0.87291(11) 1.23734(9) 0.84690(3) 0.01991(15) Uani 1 1 d .
O1 O 0.7111(3) 1.0909(3) 0.93720(8) 0.0262(6) Uani 1 1 d .
C2 C 0.5818(4) 1.0587(4) 0.91976(11) 0.0195(7) Uani 1 1 d .
O3 O 0.3406(3) 1.0884(3) 0.83303(7) 0.0164(5) Uani 1 1 d .
C4 C 0.5147(4) 1.1113(4) 0.83894(10) 0.0154(6) Uani 1 1 d .
H4 H 0.5455 1.2223 0.8459 0.018 Uiso 1 1 calc R
C5 C 0.6399(4) 1.0334(3) 0.80916(9) 0.0142(6) Uani 1 1 d .
C6 C 0.6089(4) 0.9160(4) 0.77709(10) 0.0173(6) Uani 1 1 d .
C7 C 0.7383(4) 0.8528(4) 0.75043(12) 0.0230(7) Uani 1 1 d .
H7 H 0.7113 0.7744 0.7289 0.028 Uiso 1 1 calc R
C8 C 0.9071(5) 0.9042(4) 0.75521(12) 0.0249(7) Uani 1 1 d .
H8 H 0.9961 0.8579 0.7378 0.030 Uiso 1 1 calc R
C9 C 0.9457(4) 1.0222(4) 0.78508(10) 0.0182(7) Uani 1 1 d .
H9 H 1.0600 1.0606 0.7877 0.022 Uiso 1 1 calc R
C10 C 0.8144(4) 1.0837(4) 0.81118(10) 0.0154(6) Uani 1 1 d .
O11 O 0.4528(3) 0.7818(3) 0.87352(8) 0.0174(5) Uani 1 1 d .
C12 C 0.3606(5) 0.6580(4) 0.86487(12) 0.0219(7) Uani 1 1 d .
C13 C 0.1836(4) 0.6470(4) 0.86512(13) 0.0230(7) Uani 1 1 d .
H13 H 0.1360 0.5458 0.8604 0.028 Uiso 1 1 calc R
C14 C 0.0658(4) 0.7712(4) 0.87163(11) 0.0188(7) Uani 1 1 d .
O15 O 0.1085(3) 0.9113(3) 0.87927(7) 0.0175(5) Uani 1 1 d .
C16 C 0.4662(5) 0.5163(5) 0.85361(16) 0.0387(10) Uani 1 1 d .
H16A H 0.5345 0.5371 0.8266 0.058 Uiso 1 1 calc R
H16B H 0.3897 0.4271 0.8482 0.058 Uiso 1 1 calc R
H16C H 0.5434 0.4923 0.8787 0.058 Uiso 1 1 calc R
C17 C -0.1223(5) 0.7353(4) 0.86912(12) 0.0238(7) Uani 1 1 d .
H17A H -0.1874 0.8175 0.8846 0.036 Uiso 1 1 calc R
H17B H -0.1449 0.6342 0.8835 0.036 Uiso 1 1 calc R
H17C H -0.1581 0.7307 0.8376 0.036 Uiso 1 1 calc R
O18 O 0.3131(3) 0.8898(3) 0.95218(8) 0.0195(5) Uani 1 1 d .
C19 C 0.2001(5) 0.9213(5) 0.98327(12) 0.0224(7) Uani 1 1 d .
C20 C 0.1101(5) 1.0599(4) 0.98480(11) 0.0240(7) Uani 1 1 d .
H20 H 0.0285 1.0724 1.0083 0.029 Uiso 1 1 calc R
C21 C 0.1293(4) 1.1836(4) 0.95456(11) 0.0197(6) Uani 1 1 d .
O22 O 0.2336(3) 1.1768(3) 0.92161(8) 0.0190(5) Uani 1 1 d .
C23 C 0.1781(5) 0.7910(5) 1.01661(13) 0.0348(10) Uani 1 1 d .
H23A H 0.1287 0.6994 1.0015 0.052 Uiso 1 1 calc R
H23B H 0.1009 0.8251 1.0407 0.052 Uiso 1 1 calc R
H23C H 0.2905 0.7633 1.0293 0.052 Uiso 1 1 calc R
C24 C 0.0318(5) 1.3340(5) 0.96001(13) 0.0268(8) Uani 1 1 d .
H24A H 0.1117 1.4225 0.9577 0.040 Uiso 1 1 calc R
H24B H -0.0241 1.3357 0.9895 0.040 Uiso 1 1 calc R
H24C H -0.0557 1.3422 0.9364 0.040 Uiso 1 1 calc R

loop_
_atom_site_aniso_label
_atom_site_aniso_U_11
_atom_site_aniso_U_22
_atom_site_aniso_U_33
_atom_site_aniso_U_23
_atom_site_aniso_U_13
_atom_site_aniso_U_12
W1 0.01296(5) 0.01304(5) 0.01362(5) 0.00043(7) 0.00068(4) 0.00128(8)
Cl1 0.0182(4) 0.0312(4) 0.0238(4) -0.0102(3) -0.0025(3) -0.0036(3)
Cl2 0.0205(4) 0.0200(3) 0.0193(3) -0.0029(3) 0.0015(4) -0.0054(3)
O1 0.0202(12) 0.0376(15) 0.0208(12) 0.0026(11) -0.0040(10) -0.0064(11)
C2 0.0233(16) 0.0201(14) 0.0153(14) 0.0012(12) 0.0040(13) 0.0021(13)
O3 0.0151(11) 0.0176(10) 0.0166(11) 0.0025(8) 0.0001(9) 0.0049(9)
C4 0.0165(14) 0.0142(14) 0.0154(14) 0.0013(12) -0.0011(12) 0.0003(12)
C5 0.0172(13) 0.0128(14) 0.0125(12) -0.0003(9) -0.0004(11) 0.0006(11)
C6 0.0144(15) 0.0224(15) 0.0151(14) -0.0007(12) -0.0005(12) 0.0006(13)
C7 0.0211(17) 0.0283(18) 0.0195(16) -0.0091(14) -0.0002(14) 0.0030(15)
C8 0.0187(16) 0.0295(18) 0.0263(17) -0.0064(15) 0.0063(14) 0.0038(15)
C9 0.0127(12) 0.023(2) 0.0189(13) 0.0025(14) 0.0005(10) 0.0000(13)
C10 0.0197(15) 0.0141(14) 0.0124(14) 0.0014(11) -0.0033(12) -0.0022(12)
O11 0.0139(11) 0.0131(10) 0.0251(12) -0.0016(9) -0.0009(9) 0.0019(8)
C12 0.0201(15) 0.0178(14) 0.0278(17) 0.0008(13) -0.0031(15) 0.0031(15)
C13 0.0195(16) 0.0161(15) 0.0333(19) 0.0022(14) -0.0036(14) -0.0022(13)
C14 0.0208(16) 0.0195(15) 0.0161(15) 0.0032(13) -0.0010(13) -0.0008(13)
O15 0.0160(11) 0.0167(10) 0.0198(10) 0.0025(9) 0.0004(9) 0.0011(9)
C16 0.0250(16) 0.0152(19) 0.076(3) -0.012(2) -0.0052(17) 0.0039(18)
C17 0.0190(17) 0.0284(17) 0.0242(17) 0.0060(15) -0.0003(16) 0.0006(16)
O18 0.0182(11) 0.0230(12) 0.0172(11) 0.0040(9) 0.0011(9) 0.0000(9)
C19 0.0160(15) 0.0349(19) 0.0163(16) 0.0025(15) -0.0051(14) -0.0084(15)
C20 0.0147(16) 0.0405(19) 0.0169(15) -0.0020(14) 0.0016(14) -0.0018(14)
C21 0.0126(14) 0.0270(16) 0.0196(15) -0.0091(13) 0.0000(13) -0.0040(14)
O22 0.0177(11) 0.0192(11) 0.0200(12) -0.0040(9) 0.0014(9) 0.0026(9)
C23 0.031(2) 0.049(3) 0.0246(19) 0.0187(18) 0.0026(16) -0.0032(18)
C24 0.0250(18) 0.0303(19) 0.0250(18) -0.0112(16) 0.0010(15) 0.0046(15)

loop_
_atom_type_symbol
_atom_type_description
_atom_type_scat_dispersion_real
_atom_type_scat_dispersion_imag
_atom_type_scat_source
C C 0.0033 0.0016 'International Tables Vol C Tables 4.2.6.8 and 6.1.1.4'
H H 0.0000 0.0000 'International Tables Vol C Tables 4.2.6.8 and 6.1.1.4'
O O 0.0106 0.0060 'International Tables Vol C Tables 4.2.6.8 and 6.1.1.4'
Cl Cl 0.1484 0.1585 'International Tables Vol C Tables 4.2.6.8 and 6.1.1.4'
W W -0.8490 6.8722 'International Tables Vol C Tables 4.2.6.8 and 6.1.1.4'

loop_
_geom_angle_atom_site_label_1
_geom_angle_atom_site_label_2
_geom_angle_atom_site_label_3
_geom_angle
O3 W1 C2 110.36(12)
O3 W1 O22 92.26(9)
C2 W1 O22 92.81(12)
O3 W1 O18 163.44(10)
C2 W1 O18 85.72(11)
O22 W1 O18 82.71(10)
O3 W1 O11 98.02(9)
C2 W1 O11 93.58(11)
O22 W1 O11 165.18(10)
O18 W1 O11 84.45(10)
O3 W1 O15 83.45(9)
C2 W1 O15 165.80(11)
O22 W1 O15 83.07(9)
O18 W1 O15 80.29(9)
O11 W1 O15 87.50(9)
O3 W1 C4 38.04(10)
C2 W1 C4 73.62(13)
O22 W1 C4 103.70(11)
O18 W1 C4 158.52(11)
O11 W1 C4 90.93(11)
O15 W1 C4 120.55(10)
O1 C2 W1 177.3(3)
C4 O3 W1 81.48(16)
O3 C4 C5 120.4(3)
O3 C4 W1 60.48(14)
C5 C4 W1 125.8(2)
C6 C5 C10 114.0(3)
C6 C5 C4 128.2(3)
C10 C5 C4 117.8(3)
C7 C6 C5 122.8(3)
C7 C6 Cl1 115.7(2)
C5 C6 Cl1 121.4(2)
C6 C7 C8 120.1(3)
C9 C8 C7 120.2(3)
C8 C9 C10 118.7(3)
C9 C10 C5 124.2(3)
C9 C10 Cl2 115.8(2)
C5 C10 Cl2 120.0(2)
C12 O11 W1 126.7(2)
O11 C12 C13 127.1(3)
O11 C12 C16 113.5(3)
C13 C12 C16 119.4(3)
C12 C13 C14 126.5(3)
O15 C14 C13 124.5(3)
O15 C14 C17 117.4(3)
C13 C14 C17 118.1(3)
C14 O15 W1 126.7(2)
C19 O18 W1 131.0(2)
O18 C19 C20 122.9(3)
O18 C19 C23 113.1(3)
C20 C19 C23 124.0(3)
C19 C20 C21 125.1(3)
O22 C21 C20 122.0(3)
O22 C21 C24 116.3(3)
C20 C21 C24 121.6(3)
C21 O22 W1 132.7(2)

loop_
_geom_bond_atom_site_label_1
_geom_bond_atom_site_label_2
_geom_bond_distance
W1 O3 1.945(2)
W1 C2 1.954(4)
W1 O22 2.031(2)
W1 O18 2.036(2)
W1 O11 2.044(2)
W1 O15 2.145(2)
W1 C4 2.210(3)
Cl1 C6 1.743(3)
Cl2 C10 1.749(3)
O1 C2 1.164(4)
O3 C4 1.377(4)
C4 C5 1.475(4)
C5 C6 1.406(4)
C5 C10 1.422(4)
C6 C7 1.389(5)
C7 C8 1.389(5)
C8 C9 1.377(5)
C9 C10 1.386(4)
O11 C12 1.302(4)
C12 C13 1.377(5)
C12 C16 1.500(5)
C13 C14 1.414(5)
C14 O15 1.262(4)
C14 C17 1.495(5)
O18 C19 1.304(4)
C19 C20 1.375(5)
C19 C23 1.502(5)
C20 C21 1.397(5)
C21 O22 1.274(4)
C21 C24 1.500(5)

loop_
_geom_torsion_atom_site_label_1
_geom_torsion_atom_site_label_2
_geom_torsion_atom_site_label_3
_geom_torsion_atom_site_label_4
_geom_torsion
O3 W1 C2 O1 -165(7)
O22 W1 C2 O1 102(7)
O18 W1 C2 O1 19(7)
O11 W1 C2 O1 -65(7)
O15 W1 C2 O1 29(7)
C4 W1 C2 O1 -155(7)
C2 W1 O3 C4 15.7(2)
O22 W1 O3 C4 109.53(17)
O18 W1 O3 C4 -178.7(3)
O11 W1 O3 C4 -81.17(17)
O15 W1 O3 C4 -167.71(17)
W1 O3 C4 C5 116.6(3)
C2 W1 C4 O3 -164.67(19)
O22 W1 C4 O3 -75.77(17)
O18 W1 C4 O3 179.0(2)
O11 W1 C4 O3 101.87(16)
O15 W1 C4 O3 14.2(2)
O3 W1 C4 C5 -108.0(3)
C2 W1 C4 C5 87.4(3)
O22 W1 C4 C5 176.3(2)
O18 W1 C4 C5 71.0(4)
O11 W1 C4 C5 -6.1(3)
O15 W1 C4 C5 -93.8(3)
O3 C4 C5 C6 -9.5(5)
W1 C4 C5 C6 64.2(4)
O3 C4 C5 C10 168.3(3)
W1 C4 C5 C10 -118.0(3)
C10 C5 C6 C7 1.2(4)
C4 C5 C6 C7 179.1(3)
C10 C5 C6 Cl1 -175.8(2)
C4 C5 C6 Cl1 2.1(4)
C5 C6 C7 C8 0.7(5)
Cl1 C6 C7 C8 177.9(3)
C6 C7 C8 C9 -2.6(6)
C7 C8 C9 C10 2.3(5)
C8 C9 C10 C5 -0.2(5)
C8 C9 C10 Cl2 -178.0(3)
C6 C5 C10 C9 -1.5(4)
C4 C5 C10 C9 -179.6(3)
C6 C5 C10 Cl2 176.2(2)
C4 C5 C10 Cl2 -1.9(4)
O3 W1 O11 C12 -91.0(3)
C2 W1 O11 C12 157.9(3)
O22 W1 O11 C12 42.5(5)
O18 W1 O11 C12 72.6(3)
O15 W1 O11 C12 -7.9(3)
C4 W1 O11 C12 -128.5(3)
W1 O11 C12 C13 2.5(5)
W1 O11 C12 C16 -177.6(3)
O11 C12 C13 C14 5.0(6)
C16 C12 C13 C14 -174.9(4)
C12 C13 C14 O15 -1.7(6)
C12 C13 C14 C17 177.9(4)
C13 C14 O15 W1 -8.0(5)
C17 C14 O15 W1 172.3(2)
O3 W1 O15 C14 109.2(3)
C2 W1 O15 C14 -83.9(5)
O22 W1 O15 C14 -157.7(3)
O18 W1 O15 C14 -74.0(3)
O11 W1 O15 C14 10.8(3)
C4 W1 O15 C14 100.4(3)
O3 W1 O18 C19 -54.4(5)
C2 W1 O18 C19 112.1(3)
O22 W1 O18 C19 18.7(3)
O11 W1 O18 C19 -153.9(3)
O15 W1 O18 C19 -65.5(3)
C4 W1 O18 C19 127.8(3)
W1 O18 C19 C20 -13.3(5)
W1 O18 C19 C23 166.2(2)
O18 C19 C20 C21 -1.3(5)
C23 C19 C20 C21 179.3(3)
C19 C20 C21 O22 1.1(5)
C19 C20 C21 C24 -177.0(3)
C20 C21 O22 W1 14.1(5)
C24 C21 O22 W1 -167.8(2)
O3 W1 O22 C21 144.7(3)
C2 W1 O22 C21 -104.7(3)
O18 W1 O22 C21 -19.4(3)
O11 W1 O22 C21 10.7(6)
O15 W1 O22 C21 61.6(3)
C4 W1 O22 C21 -178.6(3)
